data_7709236
loop_
_publ_author_name
'Dais, Tyson N.'
'Takano, Rina'
'Ishida, Takayuki'
'Plieger, Paul G.'

_publ_section_title
;
 Self-assembly of non-macrocyclic triangular Ni<sub>3</sub>Ln clusters.
;
_journal_issue 4
_journal_name_full 'Dalton transactions (Cambridge, England : 2003)'
_journal_page_first 1446
_journal_page_last 1453
_journal_paper_doi 10.1039/d1dt03742k
_journal_volume 51
_journal_year 2022
_chemical_formula_moiety 'C38.5 H37.5 Ba N2 Ni3 O25, C H4 O, 2[CH4O]'
_chemical_formula_sum 'C41.5 H49.5 Ba N2 Ni3 O28'
_chemical_formula_weight 1337.80
_space_group_crystal_system triclinic
_space_group_IT_number 2
_space_group_name_Hall '-P 1'
_space_group_name_H-M_alt 'P -1'
_atom_sites_solution_hydrogens mixed
_atom_sites_solution_primary dual
_audit_creation_date 2021-10-19
_audit_creation_method
;
Olex2 1.5
(compiled 2021.08.20 svn.r13c46975 for OlexSys, GUI svn.r6392)
;
_audit_update_record
;
2021-10-19 deposited with the CCDC.	2021-12-20 downloaded from the CCDC.
;
_cell_angle_alpha 115.311(4)
_cell_angle_beta 101.491(4)
_cell_angle_gamma 97.235(4)
_cell_formula_units_Z 2
_cell_length_a 11.0862(6)
_cell_length_b 15.5290(9)
_cell_length_c 16.8872(9)
_cell_measurement_reflns_used 9826
_cell_measurement_temperature 100.0
_cell_measurement_theta_max 68.91
_cell_measurement_theta_min 3.24
_cell_volume 2501.3(3)
_computing_cell_refinement 'SAINT V8.40A (Bruker, 2019)'
_computing_data_reduction 'SAINT V8.40A (Bruker, 2019)'
_computing_molecular_graphics 'Olex2 1.5 (Dolomanov et al., 2009)'
_computing_publication_material 'Olex2 1.5 (Dolomanov et al., 2009)'
_computing_structure_refinement 'SHELXL 2018/3 (Sheldrick, 2015)'
_computing_structure_solution 'SHELXT 2018/2 (Sheldrick, 2018)'
_diffrn_ambient_temperature 100.00
_diffrn_detector 'Image Plate'
_diffrn_detector_type 'Rigaku IP'
_diffrn_measured_fraction_theta_full 0.985
_diffrn_measured_fraction_theta_max 0.985
_diffrn_measurement_device 'four-circle diffractometer'
_diffrn_measurement_device_type Venture
_diffrn_measurement_method '\w scans'
_diffrn_radiation_monochromator graphite
_diffrn_radiation_probe x-ray
_diffrn_radiation_type CuK\a
_diffrn_radiation_wavelength 1.54178
_diffrn_reflns_av_R_equivalents 0.0916
_diffrn_reflns_av_unetI/netI 0.0583
_diffrn_reflns_Laue_measured_fraction_full 0.985
_diffrn_reflns_Laue_measured_fraction_max 0.985
_diffrn_reflns_limit_h_max 12
_diffrn_reflns_limit_h_min -11
_diffrn_reflns_limit_k_max 18
_diffrn_reflns_limit_k_min -18
_diffrn_reflns_limit_l_max 19
_diffrn_reflns_limit_l_min -19
_diffrn_reflns_number 68110
_diffrn_reflns_point_group_measured_fraction_full 0.985
_diffrn_reflns_point_group_measured_fraction_max 0.985
_diffrn_reflns_theta_full 65.082
_diffrn_reflns_theta_max 65.082
_diffrn_reflns_theta_min 3.017
_diffrn_source 'sealed X-ray tube'
_diffrn_source_target Mo
_exptl_absorpt_coefficient_mu 8.148
_exptl_absorpt_correction_T_max 0.7539
_exptl_absorpt_correction_T_min 0.5561
_exptl_absorpt_correction_type multi-scan
_exptl_absorpt_process_details
;
SADABS-2016/2 (Bruker,2016/2) was used for absorption correction.
wR2(int) was 0.1519 before and 0.0586 after correction.
The Ratio of minimum to maximum transmission is 0.7376.
The \l/2 correction factor is Not present.
;
_exptl_crystal_colour orange
_exptl_crystal_colour_primary orange
_exptl_crystal_density_diffrn 1.776
_exptl_crystal_description block
_exptl_crystal_F_000 1353
_exptl_crystal_recrystallization_method 'Vapour deposition'
_exptl_crystal_size_max 0.21
_exptl_crystal_size_mid 0.2
_exptl_crystal_size_min 0.16
_refine_diff_density_max 1.202
_refine_diff_density_min -1.189
_refine_diff_density_rms 0.154
_refine_ls_extinction_coef 0.00021(3)
_refine_ls_extinction_expression Fc^*^=kFc[1+0.001xFc^2^\l^3^/sin(2\q)]^-1/4^
_refine_ls_extinction_method 'SHELXL-2018/3 (Sheldrick 2018)'
_refine_ls_goodness_of_fit_ref 1.052
_refine_ls_hydrogen_treatment mixed
_refine_ls_matrix_type full
_refine_ls_number_parameters 682
_refine_ls_number_reflns 8413
_refine_ls_number_restraints 39
_refine_ls_restrained_S_all 1.052
_refine_ls_R_factor_all 0.0926
_refine_ls_R_factor_gt 0.0711
_refine_ls_shift/su_max 0.002
_refine_ls_shift/su_mean 0.000
_refine_ls_structure_factor_coef Fsqd
_refine_ls_weighting_details 'w=1/[\s^2^(Fo^2^)+(0.0326P)^2^+37.2835P] where P=(Fo^2^+2Fc^2^)/3'
_refine_ls_weighting_scheme calc
_refine_ls_wR_factor_gt 0.1515
_refine_ls_wR_factor_ref 0.1625
_reflns_Friedel_coverage 0.000
_reflns_number_gt 6808
_reflns_number_total 8413
_reflns_threshold_expression 'I > 2\s(I)'
_cod_data_source_file d1dt03742k2.cif
_cod_data_source_block tnd525h1
_cod_depositor_comments 'Adding full bibliography for 7709235--7709238.cif.'
_cod_original_formula_sum 'C41.50 H49.50 Ba N2 Ni3 O28'
_cod_database_code 7709236
_shelx_shelxl_version_number 2018/3
_shelx_space_group_comment
;
The symmetry employed for this shelxl refinement is uniquely defined
by the following loop, which should always be used as a source of
symmetry information in preference to the above space-group names.
They are only intended as comments.
;
_shelx_estimated_absorpt_t_max 0.356
_shelx_estimated_absorpt_t_min 0.279
_olex2_refinement_description
;
1. Fixed Uiso
 At 1.2 times of:
  All C(H) groups
 At 1.5 times of:
  All C(H,H,H) groups, All O(H) groups, All O(H,H) groups
2. Restrained distances
 O16-H16
 0.87 with sigma of 0.01
 O1A-H1AA = O1A-H1AB
 0.84 with sigma of 0.01
 O1B-H1BA = O1B-H1BB
 0.84 with sigma of 0.01
 C62-H16
 1.878469 with sigma of 0.02
 Ni3-H16
 2.612313 with sigma of 0.02
 H1BA-H1BB
 1.33 with sigma of 0.02
 H1AA-H1AB
 1.33 with sigma of 0.02
3. Uiso/Uaniso restraints and constraints
Uanis(C62) \\sim Ueq: with sigma of 0.05 and sigma for terminal atoms of 0.1
Uanis(C61) \\sim Ueq, Uanis(C60) \\sim Ueq, Uanis(C63) \\sim Ueq, Uanis(C64)
\\sim Ueq: with sigma of 0.005 and sigma for terminal atoms of 0.01
4. Others
 Fixed Sof: H15A(0.5) H15B(0.5) C60(0.5) H60A(0.5) H60B(0.5) H60C(0.5)
 C61(0.5) H61A(0.5) H61B(0.5) H61C(0.5) C63(0.5) H63A(0.5) H63B(0.5) H63C(0.5)
5.a Free rotating group:
 O1A(H1AA,H1AB), O1B(H1BA,H1BB)
5.b Rotating group:
 O14(H14A,H14B), O17(H17A,H17B), O18(H18A,H18B), O15(H15A,H15B)
5.c Aromatic/amide H refined with riding coordinates:
 C11(H11), C26(H26), C27(H27), C29(H29), C12(H12), C9(H9), C52(H52), C32(H32),
 C7(H7), C8(H8), C46(H46), C28(H28), C6(H6), C51(H51), C31(H31), C47(H47),
 C48(H48), C49(H49)
5.d Idealised Me refined as rotating group:
 C62(H62A,H62B,H62C), C64(H64A,H64B,H64C), C60(H60A,H60B,H60C), C61(H61A,H61B,
 H61C), C63(H63A,H63B,H63C)
5.e Idealised tetrahedral OH refined as rotating group:
 O26(H26A)
;
_smtbx_masks_void_probe_radius 1.2
_smtbx_masks_void_truncation_radius 1.2
_olex2_submission_special_instructions 'No special instructions were received'

loop_
_space_group_symop_operation_xyz
'x, y, z'
'-x, -y, -z'

loop_
_atom_site_label
_atom_site_type_symbol
_atom_site_fract_x
_atom_site_fract_y
_atom_site_fract_z
_atom_site_U_iso_or_equiv
_atom_site_adp_type
_atom_site_occupancy
_atom_site_site_symmetry_order
_atom_site_calc_flag
_atom_site_refinement_flags_posn
_atom_site_refinement_flags_adp
_atom_site_refinement_flags_occupancy
_atom_site_disorder_assembly
_atom_site_disorder_group
Ba1 Ba 0.72836(5) 0.75918(4) 0.77541(4) 0.02873(17) Uani 1 1 d . . . . .
Ni4 Ni 0.90592(13) 0.69792(10) 0.60168(9) 0.0264(3) Uani 1 1 d . . . . .
Ni3 Ni 0.74084(13) 0.61253(11) 0.90695(9) 0.0278(3) Uani 1 1 d D . . . .
Ni2 Ni 0.42294(13) 0.83227(10) 0.71991(10) 0.0280(3) Uani 1 1 d . . . . .
O6 O 0.8539(5) 0.6518(4) 0.8425(4) 0.0256(13) Uani 1 1 d . . . . .
O11 O 0.5776(5) 0.8271(4) 0.6763(4) 0.0286(13) Uani 1 1 d . . . . .
O1 O 0.2670(5) 0.8315(4) 0.7638(4) 0.0300(14) Uani 1 1 d . . . . .
O5 O 0.8724(5) 0.5501(4) 0.9452(4) 0.0301(14) Uani 1 1 d . . . . .
O10 O 0.7658(5) 0.7656(4) 0.6231(4) 0.0276(13) Uani 1 1 d . . . . .
O8 O 1.0394(5) 0.6234(4) 0.5774(4) 0.0284(13) Uani 1 1 d . . . . .
O7 O 0.9148(5) 0.6811(4) 0.7145(4) 0.0275(13) Uani 1 1 d . . . . .
O9 O 0.8965(6) 0.7161(5) 0.4904(4) 0.0324(14) Uani 1 1 d . . . . .
O4 O 0.6186(6) 0.5709(5) 0.9644(4) 0.0341(15) Uani 1 1 d . . . . .
O2 O 0.4871(5) 0.7640(4) 0.7901(4) 0.0303(14) Uani 1 1 d . . . . .
O14 O 0.3259(6) 0.6988(5) 0.6092(4) 0.0385(15) Uani 1 1 d . . . . .
H14A H 0.293642 0.707582 0.562007 0.058 Uiso 1 1 d R U . . .
H14B H 0.379249 0.662236 0.591302 0.058 Uiso 1 1 d R U . . .
O17 O 1.0344(5) 0.8342(4) 0.6759(4) 0.0336(14) Uani 1 1 d . . . . .
H17A H 1.107283 0.826764 0.699455 0.050 Uiso 1 1 d R U . . .
H17B H 1.010355 0.870407 0.722910 0.050 Uiso 1 1 d R U . . .
O18 O 0.7703(6) 0.5624(4) 0.5281(4) 0.0309(14) Uani 1 1 d . . . . .
H18A H 0.709747 0.566499 0.489250 0.046 Uiso 1 1 d R U . . .
H18B H 0.733296 0.551644 0.565055 0.046 Uiso 1 1 d R U . . .
O3 O 0.6154(6) 0.6774(5) 0.8653(4) 0.0334(15) Uani 1 1 d . . . . .
O25 O 0.4535(6) 0.4520(5) 0.5960(4) 0.0377(15) Uani 1 1 d . . . . .
O16 O 0.6591(7) 0.4851(5) 0.7857(4) 0.0446(17) Uani 1 1 d D . . . .
H16 H 0.650(10) 0.4886(18) 0.7346(10) 0.067 Uiso 1 1 d D U . . .
O12 O 0.3684(6) 0.9036(5) 0.6492(4) 0.0356(15) Uani 1 1 d . . . . .
O23 O 0.5070(6) 0.5896(5) 0.5918(5) 0.0442(17) Uani 1 1 d . . . . .
O24 O 0.6483(6) 0.5376(5) 0.6539(4) 0.0457(18) Uani 1 1 d . . . . .
N2 N 0.5330(7) 0.5257(6) 0.6138(5) 0.0334(18) Uani 1 1 d . . . . .
C22 C 0.9387(8) 0.6090(6) 0.8117(5) 0.0236(18) Uani 1 1 d . . . . .
C11 C 0.2483(8) 0.8038(6) 0.8216(6) 0.0274(19) Uani 1 1 d . . . . .
H11 H 0.168084 0.806052 0.833245 0.033 Uiso 1 1 calc R U . . .
O20 O 0.8892(8) 0.8872(6) 0.9743(6) 0.065(2) Uani 1 1 d . . . . .
C3 C 0.5143(8) 0.6954(6) 0.8910(6) 0.029(2) Uani 1 1 d . . . . .
C43 C 0.5865(8) 0.8258(6) 0.6000(6) 0.029(2) Uani 1 1 d . . . . .
C2 C 0.4425(8) 0.7471(6) 0.8479(6) 0.0279(19) Uani 1 1 d . . . . .
C1 C 0.3310(8) 0.7698(6) 0.8717(6) 0.0265(19) Uani 1 1 d . . . . .
C26 C 1.2428(7) 0.4978(6) 0.7134(5) 0.0235(18) Uani 1 1 d . . . . .
H26 H 1.270227 0.513870 0.670470 0.028 Uiso 1 1 calc R U . . .
C27 C 1.3085(8) 0.4463(7) 0.7475(6) 0.033(2) Uani 1 1 d . . . . .
H27 H 1.379221 0.426049 0.727740 0.040 Uiso 1 1 calc R U . . .
C42 C 0.6942(8) 0.7899(6) 0.5698(6) 0.028(2) Uani 1 1 d . . . . .
C23 C 0.9756(8) 0.6262(6) 0.7394(5) 0.0272(19) Uani 1 1 d . . . . .
C10 C 0.2910(8) 0.7495(6) 0.9404(5) 0.0264(19) Uani 1 1 d . . . . .
C4 C 0.4666(8) 0.6653(6) 0.9483(6) 0.0272(19) Uani 1 1 d . . . . .
O21 O 0.8420(9) 1.0168(7) 1.0672(6) 0.080(3) Uani 1 1 d . . . . .
C21 C 0.9958(8) 0.5476(6) 0.8414(5) 0.0253(19) Uani 1 1 d . . . . .
C30 C 1.1006(8) 0.5094(6) 0.8081(5) 0.0257(19) Uani 1 1 d . . . . .
C45 C 0.5211(8) 0.8497(6) 0.4633(6) 0.030(2) Uani 1 1 d . . . . .
C44 C 0.5027(8) 0.8561(6) 0.5485(6) 0.0265(19) Uani 1 1 d . . . . .
C29 C 1.1683(8) 0.4554(6) 0.8419(6) 0.030(2) Uani 1 1 d . . . . .
H29 H 1.143674 0.440271 0.886160 0.036 Uiso 1 1 calc R U . . .
C12 C 0.5185(8) 0.5978(7) 0.9744(6) 0.031(2) Uani 1 1 d . . . . .
H12 H 0.471067 0.570362 1.002651 0.037 Uiso 1 1 calc R U . . .
C24 C 1.0661(7) 0.5813(6) 0.7008(5) 0.0240(18) Uani 1 1 d . . . . .
C5 C 0.3547(8) 0.6960(6) 0.9765(6) 0.0270(19) Uani 1 1 d . . . . .
C9 C 0.1894(8) 0.7840(7) 0.9738(6) 0.034(2) Uani 1 1 d . . . . .
H9 H 0.147908 0.823124 0.952405 0.041 Uiso 1 1 calc R U . . .
C52 C 0.4057(9) 0.9010(6) 0.5844(7) 0.034(2) Uani 1 1 d . . . . .
H52 H 0.365133 0.932957 0.553657 0.041 Uiso 1 1 calc R U . . .
C32 C 1.0864(8) 0.5816(6) 0.6194(6) 0.0266(19) Uani 1 1 d . . . . .
H32 H 1.143814 0.544719 0.594493 0.032 Uiso 1 1 calc R U . . .
C41 C 0.7135(9) 0.7866(6) 0.4883(6) 0.030(2) Uani 1 1 d . . . . .
C25 C 1.1367(8) 0.5276(6) 0.7395(5) 0.0240(18) Uani 1 1 d . . . . .
C50 C 0.6261(8) 0.8183(7) 0.4342(6) 0.032(2) Uani 1 1 d . . . . .
C7 C 0.2137(9) 0.7074(8) 1.0697(6) 0.041(2) Uani 1 1 d . . . . .
H7 H 0.187409 0.692503 1.113591 0.049 Uiso 1 1 calc R U . . .
C8 C 0.1504(9) 0.7621(7) 1.0361(6) 0.040(2) Uani 1 1 d . . . . .
H8 H 0.080714 0.783970 1.056431 0.048 Uiso 1 1 calc R U . . .
C46 C 0.4329(10) 0.8733(7) 0.4056(6) 0.039(2) Uani 1 1 d . . . . .
H46 H 0.361545 0.894238 0.423778 0.047 Uiso 1 1 calc R U . . .
C28 C 1.2698(8) 0.4240(7) 0.8122(6) 0.034(2) Uani 1 1 d . . . . .
H28 H 1.313522 0.387221 0.835502 0.040 Uiso 1 1 calc R U . . .
O19 O 0.7163(8) 0.9247(8) 0.9309(6) 0.090(3) Uani 1 1 d . . . . .
N1 N 0.8126(10) 0.9425(8) 0.9897(7) 0.064(3) Uani 1 1 d . . . . .
C6 C 0.3127(9) 0.6753(7) 1.0402(6) 0.038(2) Uani 1 1 d . . . . .
H6 H 0.354345 0.637781 1.063666 0.045 Uiso 1 1 calc R U . . .
O26 O 0.8387(9) 0.2806(8) 0.5234(6) 0.082(3) Uani 1 1 d . . . . .
H26A H 0.914566 0.286463 0.522036 0.123 Uiso 1 1 calc R U . . .
C51 C 0.8182(9) 0.7513(7) 0.4572(6) 0.038(2) Uani 1 1 d . . . . .
H51 H 0.828832 0.755309 0.404365 0.045 Uiso 1 1 calc R U . . .
C31 C 0.9613(8) 0.5282(7) 0.9093(6) 0.032(2) Uani 1 1 d . . . . .
H31 H 1.012121 0.493754 0.931178 0.038 Uiso 1 1 calc R U . . .
C47 C 0.4489(10) 0.8666(7) 0.3253(7) 0.043(2) Uani 1 1 d . . . . .
H47 H 0.388540 0.882532 0.288420 0.051 Uiso 1 1 calc R U . . .
C48 C 0.5526(10) 0.8367(8) 0.2969(7) 0.045(3) Uani 1 1 d . . . . .
H48 H 0.563773 0.832193 0.241029 0.054 Uiso 1 1 calc R U . . .
C49 C 0.6389(10) 0.8138(7) 0.3512(6) 0.040(2) Uani 1 1 d . . . . .
H49 H 0.710141 0.794168 0.331826 0.048 Uiso 1 1 calc R U . . .
C62 C 0.6323(12) 0.3871(7) 0.7661(8) 0.057(3) Uani 1 1 d D U . . .
H62A H 0.594444 0.345931 0.700266 0.085 Uiso 1 1 calc R U . . .
H62B H 0.572734 0.376652 0.798742 0.085 Uiso 1 1 calc R U . . .
H62C H 0.710807 0.369671 0.785574 0.085 Uiso 1 1 calc R U . . .
C64 C 0.8338(15) 0.3415(12) 0.6082(10) 0.093(5) Uani 1 1 d . U . . .
H64A H 0.745460 0.333982 0.610083 0.140 Uiso 1 1 calc R U . . .
H64B H 0.869427 0.409496 0.623337 0.140 Uiso 1 1 calc R U . . .
H64C H 0.882960 0.325075 0.652651 0.140 Uiso 1 1 calc R U . . .
O15 O 0.8286(7) 0.7445(5) 1.0267(4) 0.0425(16) Uani 1 1 d . . . . .
H15A H 0.853979 0.791749 1.014569 0.064 Uiso 0.5 1 d R U P A 2
H15B H 0.898261 0.735694 1.053116 0.064 Uiso 0.5 1 d R U P A 2
C60 C 0.4547(18) 1.0459(13) 0.8757(13) 0.035(4) Uani 0.5 1 d . U P B 1
H60A H 0.374138 1.036090 0.832746 0.052 Uiso 0.5 1 calc R U P B 1
H60B H 0.510762 1.108412 0.891672 0.052 Uiso 0.5 1 calc R U P B 1
H60C H 0.438830 1.046731 0.931098 0.052 Uiso 0.5 1 calc R U P B 1
C61 C 0.7916(19) 0.7861(14) 1.1065(13) 0.043(5) Uani 0.5 1 d . U P C 1
H61A H 0.700266 0.781888 1.090790 0.064 Uiso 0.5 1 calc R U P C 1
H61B H 0.837615 0.855115 1.143126 0.064 Uiso 0.5 1 calc R U P C 1
H61C H 0.810794 0.750676 1.141678 0.064 Uiso 0.5 1 calc R U P C 1
C63 C 0.8679(19) 1.0048(15) 0.7978(14) 0.044(5) Uani 0.5 1 d . U P D 1
H63A H 0.842956 0.983833 0.732041 0.066 Uiso 0.5 1 calc R U P D 1
H63B H 0.933037 1.066614 0.829163 0.066 Uiso 0.5 1 calc R U P D 1
H63C H 0.793868 1.014463 0.821040 0.066 Uiso 0.5 1 calc R U P D 1
O1A O 0.9206(9) 0.9267(6) 0.8149(6) 0.068(2) Uani 1 1 d DG . . . .
H1AA H 0.970506 0.968984 0.866266 0.01(2) Uiso 1 1 d DG . . D 2
H1AB H 0.850091 0.943343 0.809089 0.10(6) Uiso 1 1 d DG . . D 2
O1B O 0.5138(7) 0.9671(5) 0.8341(5) 0.0461(18) Uani 1 1 d DG . . . .
H1BA H 0.553482 1.016878 0.833220 0.02(2) Uiso 1 1 d DG . . B 2
H1BB H 0.479389 0.987289 0.877715 0.22(12) Uiso 1 1 d DG . . B 2

loop_
_atom_site_aniso_label
_atom_site_aniso_U_11
_atom_site_aniso_U_22
_atom_site_aniso_U_33
_atom_site_aniso_U_23
_atom_site_aniso_U_13
_atom_site_aniso_U_12
Ba1 0.0307(3) 0.0332(3) 0.0249(3) 0.0144(2) 0.0100(2) 0.0099(2)
Ni4 0.0280(8) 0.0293(8) 0.0207(7) 0.0112(6) 0.0066(6) 0.0049(6)
Ni3 0.0311(8) 0.0337(9) 0.0246(8) 0.0160(7) 0.0117(6) 0.0124(7)
Ni2 0.0285(8) 0.0279(8) 0.0285(8) 0.0137(7) 0.0079(6) 0.0079(6)
O6 0.030(3) 0.025(3) 0.020(3) 0.007(3) 0.010(3) 0.011(3)
O11 0.033(3) 0.030(3) 0.024(3) 0.012(3) 0.008(3) 0.010(3)
O1 0.026(3) 0.033(3) 0.029(3) 0.015(3) 0.003(3) 0.006(3)
O5 0.033(3) 0.035(4) 0.030(3) 0.019(3) 0.013(3) 0.014(3)
O10 0.032(3) 0.032(3) 0.021(3) 0.016(3) 0.003(3) 0.010(3)
O8 0.034(3) 0.034(3) 0.022(3) 0.014(3) 0.011(3) 0.011(3)
O7 0.034(3) 0.026(3) 0.022(3) 0.010(3) 0.008(3) 0.007(3)
O9 0.033(3) 0.043(4) 0.030(3) 0.022(3) 0.011(3) 0.011(3)
O4 0.032(3) 0.043(4) 0.042(4) 0.027(3) 0.019(3) 0.018(3)
O2 0.033(3) 0.038(4) 0.029(3) 0.019(3) 0.014(3) 0.015(3)
O14 0.034(4) 0.039(4) 0.040(4) 0.018(3) 0.009(3) 0.008(3)
O17 0.024(3) 0.033(4) 0.039(4) 0.014(3) 0.006(3) 0.007(3)
O18 0.035(3) 0.030(3) 0.022(3) 0.009(3) 0.009(3) 0.003(3)
O3 0.034(3) 0.044(4) 0.042(4) 0.028(3) 0.025(3) 0.024(3)
O25 0.034(4) 0.039(4) 0.041(4) 0.023(3) 0.011(3) -0.004(3)
O16 0.062(5) 0.034(4) 0.028(4) 0.016(3) 0.000(3) -0.002(3)
O12 0.032(3) 0.037(4) 0.041(4) 0.021(3) 0.011(3) 0.010(3)
O23 0.048(4) 0.033(4) 0.059(5) 0.024(4) 0.022(4) 0.012(3)
O24 0.039(4) 0.063(5) 0.036(4) 0.030(4) 0.006(3) -0.002(3)
N2 0.037(5) 0.039(5) 0.022(4) 0.011(4) 0.013(4) 0.004(4)
C22 0.026(4) 0.017(4) 0.023(4) 0.007(4) 0.006(4) 0.000(4)
C11 0.031(5) 0.023(5) 0.025(5) 0.010(4) 0.008(4) 0.004(4)
O20 0.059(5) 0.069(6) 0.083(6) 0.041(5) 0.031(5) 0.031(4)
C3 0.032(5) 0.023(5) 0.025(5) 0.011(4) -0.001(4) 0.002(4)
C43 0.035(5) 0.019(4) 0.026(5) 0.006(4) 0.011(4) -0.001(4)
C2 0.030(5) 0.022(4) 0.035(5) 0.017(4) 0.010(4) 0.003(4)
C1 0.026(5) 0.026(5) 0.021(4) 0.007(4) 0.004(4) 0.006(4)
C26 0.024(4) 0.023(4) 0.018(4) 0.005(4) 0.006(3) 0.004(4)
C27 0.031(5) 0.041(6) 0.033(5) 0.016(4) 0.017(4) 0.016(4)
C42 0.037(5) 0.018(4) 0.022(4) 0.005(4) 0.006(4) -0.001(4)
C23 0.033(5) 0.020(4) 0.019(4) 0.004(4) 0.004(4) -0.002(4)
C10 0.032(5) 0.018(4) 0.020(4) 0.002(4) 0.009(4) 0.001(4)
C4 0.027(5) 0.031(5) 0.027(5) 0.013(4) 0.012(4) 0.013(4)
O21 0.090(7) 0.068(6) 0.051(5) -0.003(5) 0.019(5) 0.026(5)
C21 0.027(4) 0.029(5) 0.016(4) 0.007(4) 0.005(4) 0.006(4)
C30 0.024(4) 0.024(5) 0.021(4) 0.005(4) 0.005(4) 0.004(4)
C45 0.035(5) 0.019(5) 0.031(5) 0.011(4) 0.006(4) -0.001(4)
C44 0.027(5) 0.028(5) 0.023(4) 0.015(4) -0.002(4) 0.002(4)
C29 0.038(5) 0.030(5) 0.020(4) 0.012(4) 0.008(4) 0.007(4)
C12 0.034(5) 0.035(5) 0.028(5) 0.019(4) 0.009(4) 0.006(4)
C24 0.021(4) 0.020(4) 0.023(4) 0.004(4) 0.007(4) 0.003(4)
C5 0.029(5) 0.026(5) 0.026(5) 0.012(4) 0.009(4) 0.005(4)
C9 0.032(5) 0.033(5) 0.034(5) 0.015(4) 0.005(4) 0.010(4)
C52 0.036(5) 0.025(5) 0.042(6) 0.018(4) 0.006(5) 0.009(4)
C32 0.026(5) 0.027(5) 0.024(5) 0.011(4) 0.006(4) 0.004(4)
C41 0.040(5) 0.025(5) 0.019(4) 0.006(4) 0.008(4) 0.006(4)
C25 0.025(4) 0.019(4) 0.024(4) 0.008(4) 0.004(4) 0.005(4)
C50 0.035(5) 0.029(5) 0.033(5) 0.018(4) 0.003(4) 0.006(4)
C7 0.043(6) 0.058(7) 0.033(5) 0.027(5) 0.014(5) 0.018(5)
C8 0.041(6) 0.046(6) 0.035(5) 0.017(5) 0.019(5) 0.016(5)
C46 0.044(6) 0.037(6) 0.031(5) 0.012(5) 0.004(4) 0.015(5)
C28 0.035(5) 0.038(5) 0.041(6) 0.026(5) 0.015(4) 0.017(4)
O19 0.057(6) 0.108(8) 0.055(6) -0.003(5) -0.005(5) 0.043(6)
N1 0.074(7) 0.081(8) 0.051(6) 0.027(6) 0.034(6) 0.052(6)
C6 0.037(5) 0.047(6) 0.036(5) 0.021(5) 0.018(4) 0.016(5)
O26 0.072(6) 0.113(8) 0.064(6) 0.037(6) 0.030(5) 0.029(6)
C51 0.041(6) 0.042(6) 0.026(5) 0.012(5) 0.014(4) 0.003(5)
C31 0.035(5) 0.040(6) 0.028(5) 0.020(4) 0.009(4) 0.015(4)
C47 0.058(7) 0.036(6) 0.034(6) 0.019(5) 0.005(5) 0.013(5)
C48 0.063(7) 0.047(6) 0.037(6) 0.027(5) 0.017(5) 0.017(5)
C49 0.053(6) 0.042(6) 0.034(5) 0.023(5) 0.014(5) 0.015(5)
C62 0.072(8) 0.034(6) 0.048(7) 0.011(5) 0.002(6) 0.010(6)
C64 0.081(8) 0.101(9) 0.073(8) 0.023(6) 0.025(6) 0.003(7)
O15 0.056(4) 0.042(4) 0.034(4) 0.018(3) 0.020(3) 0.010(3)
C60 0.044(8) 0.021(7) 0.035(8) 0.010(6) 0.005(6) 0.016(6)
C61 0.042(8) 0.039(8) 0.035(8) 0.005(6) 0.025(7) -0.008(6)
C63 0.042(8) 0.032(8) 0.047(9) 0.008(7) 0.014(7) 0.008(7)
O1A 0.051(5) 0.059(6) 0.069(6) 0.013(5) 0.011(5) 0.002(5)
O1B 0.037(4) 0.037(4) 0.049(4) 0.005(4) 0.014(3) 0.010(3)

loop_
_atom_type_symbol
_atom_type_description
_atom_type_scat_dispersion_real
_atom_type_scat_dispersion_imag
_atom_type_scat_source
Ba Ba -1.0456 8.4617 'International Tables Vol C Tables 4.2.6.8 and 6.1.1.4'
C C 0.0181 0.0091 'International Tables Vol C Tables 4.2.6.8 and 6.1.1.4'
H H 0.0000 0.0000 'International Tables Vol C Tables 4.2.6.8 and 6.1.1.4'
N N 0.0311 0.0180 'International Tables Vol C Tables 4.2.6.8 and 6.1.1.4'
Ni Ni -3.0029 0.5091 'International Tables Vol C Tables 4.2.6.8 and 6.1.1.4'
O O 0.0492 0.0322 'International Tables Vol C Tables 4.2.6.8 and 6.1.1.4'

loop_
_geom_angle_atom_site_label_1
_geom_angle_atom_site_label_2
_geom_angle_atom_site_label_3
_geom_angle
_geom_angle_site_symmetry_1
_geom_angle_site_symmetry_3
_geom_angle_publ_flag
Ni2 Ba1 H1AB 86.3 . . ?
O6 Ba1 Ni2 147.62(12) . . ?
O6 Ba1 O23 103.43(17) . . ?
O6 Ba1 O24 64.83(17) . . ?
O6 Ba1 O19 105.3(2) . . ?
O6 Ba1 O1A 105.2(2) . . ?
O6 Ba1 H1AB 120.9 . . ?
O11 Ba1 Ni2 30.79(12) . . ?
O11 Ba1 O6 167.46(17) . . ?
O11 Ba1 O23 64.20(17) . . ?
O11 Ba1 O24 102.64(18) . . ?
O11 Ba1 O19 85.7(2) . . ?
O11 Ba1 O1A 84.1(2) . . ?
O11 Ba1 H1AB 69.5 . . ?
O10 Ba1 Ni2 85.92(12) . . ?
O10 Ba1 O6 119.51(16) . . ?
O10 Ba1 O11 55.92(16) . . ?
O10 Ba1 O2 113.94(17) . . ?
O10 Ba1 O3 153.86(19) . . ?
O10 Ba1 O23 69.89(17) . . ?
O10 Ba1 O24 84.66(17) . . ?
O10 Ba1 O19 123.5(3) . . ?
O10 Ba1 O1A 66.5(2) . . ?
O10 Ba1 H1AB 66.7 . . ?
O7 Ba1 Ni2 147.17(12) . . ?
O7 Ba1 O6 56.75(16) . . ?
O7 Ba1 O11 119.18(17) . . ?
O7 Ba1 O10 63.42(17) . . ?
O7 Ba1 O2 157.23(18) . . ?
O7 Ba1 O3 115.15(17) . . ?
O7 Ba1 O23 92.39(17) . . ?
O7 Ba1 O24 66.28(18) . . ?
O7 Ba1 O19 135.4(2) . . ?
O7 Ba1 O1A 76.1(2) . . ?
O7 Ba1 H1AB 91.6 . . ?
O2 Ba1 Ni2 30.71(12) . . ?
O2 Ba1 O6 117.31(17) . . ?
O2 Ba1 O11 61.16(17) . . ?
O2 Ba1 O23 66.73(17) . . ?
O2 Ba1 O24 91.10(18) . . ?
O2 Ba1 O19 66.3(2) . . ?
O2 Ba1 O1A 125.0(2) . . ?
O2 Ba1 H1AB 108.4 . . ?
O3 Ba1 Ni2 86.91(12) . . ?
O3 Ba1 O6 61.32(16) . . ?
O3 Ba1 O11 116.84(17) . . ?
O3 Ba1 O2 56.22(17) . . ?
O3 Ba1 O23 84.33(18) . . ?
O3 Ba1 O24 72.16(18) . . ?
O3 Ba1 O19 77.1(3) . . ?
O3 Ba1 O1A 139.6(2) . . ?
O3 Ba1 H1AB 137.7 . . ?
O23 Ba1 Ni2 64.58(12) . . ?
O23 Ba1 H1AB 128.8 . . ?
O24 Ba1 Ni2 101.28(13) . . ?
O24 Ba1 O23 39.18(17) . . ?
O24 Ba1 H1AB 149.9 . . ?
O19 Ba1 Ni2 70.67(18) . . ?
O19 Ba1 O23 132.2(2) . . ?
O19 Ba1 O24 148.7(3) . . ?
O19 Ba1 O1A 70.2(3) . . ?
O19 Ba1 H1AB 61.3 . . ?
O1A Ba1 Ni2 103.4(2) . . ?
O1A Ba1 O23 135.5(2) . . ?
O1A Ba1 O24 140.1(2) . . ?
O1A Ba1 H1AB 17.2 . . ?
O10 Ni4 O8 177.0(3) . . ?
O10 Ni4 O7 90.5(2) . . ?
O10 Ni4 O9 88.9(2) . . ?
O10 Ni4 O17 88.8(2) . . ?
O10 Ni4 O18 89.1(2) . . ?
O8 Ni4 O7 89.0(2) . . ?
O8 Ni4 O9 91.6(2) . . ?
O8 Ni4 O17 94.2(2) . . ?
O8 Ni4 O18 87.9(2) . . ?
O7 Ni4 O17 92.1(2) . . ?
O7 Ni4 O18 87.5(2) . . ?
O9 Ni4 O7 179.3(3) . . ?
O9 Ni4 O17 87.5(3) . . ?
O9 Ni4 O18 92.8(2) . . ?
O17 Ni4 O18 177.8(2) . . ?
O6 Ni3 Ba1 44.51(16) . . ?
O6 Ni3 O16 87.3(2) . . ?
O6 Ni3 O15 90.0(2) . . ?
O5 Ni3 Ba1 132.84(17) . . ?
O5 Ni3 O6 88.4(2) . . ?
O5 Ni3 O4 94.3(2) . . ?
O5 Ni3 O3 176.9(2) . . ?
O5 Ni3 O16 90.9(3) . . ?
O5 Ni3 O15 89.5(3) . . ?
O4 Ni3 Ba1 132.90(17) . . ?
O4 Ni3 O6 176.4(2) . . ?
O4 Ni3 O16 90.2(3) . . ?
O4 Ni3 O15 92.5(3) . . ?
O3 Ni3 Ba1 44.02(16) . . ?
O3 Ni3 O6 88.5(2) . . ?
O3 Ni3 O4 88.9(2) . . ?
O3 Ni3 O16 89.1(3) . . ?
O3 Ni3 O15 90.5(3) . . ?
O16 Ni3 Ba1 89.63(18) . . ?
O16 Ni3 O15 177.2(3) . . ?
O15 Ni3 Ba1 88.12(19) . . ?
O11 Ni2 Ba1 44.83(16) . . ?
O11 Ni2 O1 177.3(2) . . ?
O11 Ni2 O14 91.4(2) . . ?
O11 Ni2 O12 88.1(2) . . ?
O11 Ni2 O1B 91.3(3) . . ?
O1 Ni2 Ba1 133.20(17) . . ?
O1 Ni2 O14 87.1(2) . . ?
O1 Ni2 O1B 90.2(3) . . ?
O2 Ni2 Ba1 44.66(16) . . ?
O2 Ni2 O11 88.9(2) . . ?
O2 Ni2 O1 88.9(2) . . ?
O2 Ni2 O14 90.3(3) . . ?
O2 Ni2 O12 176.7(3) . . ?
O2 Ni2 O1B 89.6(3) . . ?
O14 Ni2 Ba1 96.84(19) . . ?
O14 Ni2 O1B 177.4(3) . . ?
O12 Ni2 Ba1 132.17(18) . . ?
O12 Ni2 O1 94.1(2) . . ?
O12 Ni2 O14 91.0(3) . . ?
O12 Ni2 O1B 89.3(3) . . ?
O1B Ni2 Ba1 84.9(2) . . ?
Ni3 O6 Ba1 104.7(2) . . ?
C22 O6 Ba1 124.9(5) . . ?
C22 O6 Ni3 126.3(5) . . ?
Ni2 O11 Ba1 104.4(2) . . ?
C43 O11 Ba1 126.4(5) . . ?
C43 O11 Ni2 126.0(5) . . ?
C11 O1 Ni2 126.2(5) . . ?
C31 O5 Ni3 125.0(5) . . ?
Ni4 O10 Ba1 102.7(2) . . ?
C42 O10 Ba1 127.3(5) . . ?
C42 O10 Ni4 128.8(5) . . ?
C32 O8 Ni4 127.5(5) . . ?
Ni4 O7 Ba1 103.3(2) . . ?
C23 O7 Ba1 127.4(5) . . ?
C23 O7 Ni4 127.6(5) . . ?
C51 O9 Ni4 127.2(6) . . ?
C12 O4 Ni3 127.0(6) . . ?
Ni2 O2 Ba1 104.6(2) . . ?
C2 O2 Ba1 124.8(5) . . ?
C2 O2 Ni2 128.6(5) . . ?
Ni2 O14 H14A 109.9 . . ?
Ni2 O14 H14B 109.8 . . ?
H14A O14 H14B 104.0 . . ?
Ni4 O17 H17A 109.2 . . ?
Ni4 O17 H17B 109.2 . . ?
H17A O17 H17B 104.4 . . ?
Ni4 O18 H18A 109.2 . . ?
Ni4 O18 H18B 109.4 . . ?
H18A O18 H18B 104.5 . . ?
Ni3 O3 Ba1 105.4(2) . . ?
C3 O3 Ba1 125.6(5) . . ?
C3 O3 Ni3 127.6(5) . . ?
Ni3 O16 H16 118.2(17) . . ?
C62 O16 Ni3 131.9(6) . . ?
C62 O16 H16 109.0(17) . . ?
C52 O12 Ni2 124.9(6) . . ?
N2 O23 Ba1 90.0(5) . . ?
N2 O24 Ba1 101.7(5) . . ?
O25 N2 O23 123.0(8) . . ?
O25 N2 O24 120.1(8) . . ?
O23 N2 O24 116.8(8) . . ?
O6 C22 C23 115.9(7) . . ?
O6 C22 C21 124.8(7) . . ?
C21 C22 C23 119.4(7) . . ?
O1 C11 H11 115.6 . . ?
O1 C11 C1 128.9(8) . . ?
C1 C11 H11 115.6 . . ?
O3 C3 C2 113.8(7) . . ?
O3 C3 C4 125.8(8) . . ?
C4 C3 C2 120.2(8) . . ?
O11 C43 C42 114.7(8) . . ?
O11 C43 C44 124.6(8) . . ?
C44 C43 C42 120.7(8) . . ?
O2 C2 C3 115.9(7) . . ?
O2 C2 C1 126.2(8) . . ?
C1 C2 C3 117.9(7) . . ?
C11 C1 C10 118.4(7) . . ?
C2 C1 C11 119.9(8) . . ?
C2 C1 C10 121.4(8) . . ?
C27 C26 H26 118.8 . . ?
C27 C26 C25 122.3(8) . . ?
C25 C26 H26 118.8 . . ?
C26 C27 H27 120.5 . . ?
C26 C27 C28 119.1(8) . . ?
C28 C27 H27 120.5 . . ?
O10 C42 C43 115.3(7) . . ?
O10 C42 C41 125.4(8) . . ?
C41 C42 C43 119.3(8) . . ?
O7 C23 C22 114.9(7) . . ?
O7 C23 C24 125.3(8) . . ?
C24 C23 C22 119.8(8) . . ?
C5 C10 C1 120.0(7) . . ?
C5 C10 C9 118.2(8) . . ?
C9 C10 C1 121.8(8) . . ?
C3 C4 C12 120.9(7) . . ?
C3 C4 C5 120.0(8) . . ?
C12 C4 C5 118.9(8) . . ?
C22 C21 C30 120.6(7) . . ?
C31 C21 C22 120.9(7) . . ?
C31 C21 C30 118.3(8) . . ?
C29 C30 C21 122.8(8) . . ?
C29 C30 C25 117.9(7) . . ?
C25 C30 C21 119.3(7) . . ?
C50 C45 C44 120.7(8) . . ?
C50 C45 C46 117.8(8) . . ?
C46 C45 C44 121.4(8) . . ?
C43 C44 C45 119.7(8) . . ?
C43 C44 C52 119.7(8) . . ?
C52 C44 C45 120.5(8) . . ?
C30 C29 H29 119.3 . . ?
C28 C29 C30 121.5(8) . . ?
C28 C29 H29 119.3 . . ?
O4 C12 C4 127.8(8) . . ?
O4 C12 H12 116.1 . . ?
C4 C12 H12 116.1 . . ?
C23 C24 C32 120.8(8) . . ?
C23 C24 C25 120.6(7) . . ?
C32 C24 C25 118.5(7) . . ?
C10 C5 C4 119.7(7) . . ?
C6 C5 C10 119.0(8) . . ?
C6 C5 C4 121.3(8) . . ?
C10 C9 H9 119.4 . . ?
C8 C9 C10 121.2(9) . . ?
C8 C9 H9 119.4 . . ?
O12 C52 C44 129.2(8) . . ?
O12 C52 H52 115.4 . . ?
C44 C52 H52 115.4 . . ?
O8 C32 C24 128.8(8) . . ?
O8 C32 H32 115.6 . . ?
C24 C32 H32 115.6 . . ?
C42 C41 C50 120.3(8) . . ?
C42 C41 C51 120.2(8) . . ?
C51 C41 C50 119.5(8) . . ?
C26 C25 C30 118.9(7) . . ?
C26 C25 C24 121.5(7) . . ?
C30 C25 C24 119.5(7) . . ?
C45 C50 C41 119.3(8) . . ?
C49 C50 C45 118.1(8) . . ?
C49 C50 C41 122.6(8) . . ?
C8 C7 H7 119.8 . . ?
C6 C7 H7 119.8 . . ?
C6 C7 C8 120.4(9) . . ?
C9 C8 C7 119.5(9) . . ?
C9 C8 H8 120.3 . . ?
C7 C8 H8 120.3 . . ?
C45 C46 H46 119.1 . . ?
C47 C46 C45 121.8(9) . . ?
C47 C46 H46 119.1 . . ?
C27 C28 H28 119.9 . . ?
C29 C28 C27 120.2(8) . . ?
C29 C28 H28 119.9 . . ?
N1 O19 Ba1 105.2(6) . . ?
O21 N1 O20 117.5(11) . . ?
O19 N1 O20 120.5(10) . . ?
O19 N1 O21 122.0(9) . . ?
C5 C6 H6 119.2 . . ?
C7 C6 C5 121.7(9) . . ?
C7 C6 H6 119.2 . . ?
C64 O26 H26A 109.5 . . ?
O9 C51 C41 128.7(8) . . ?
O9 C51 H51 115.7 . . ?
C41 C51 H51 115.7 . . ?
O5 C31 C21 129.3(8) . . ?
O5 C31 H31 115.3 . . ?
C21 C31 H31 115.3 . . ?
C46 C47 H47 119.7 . . ?
C46 C47 C48 120.6(9) . . ?
C48 C47 H47 119.7 . . ?
C47 C48 H48 120.6 . . ?
C49 C48 C47 118.9(9) . . ?
C49 C48 H48 120.6 . . ?
C50 C49 H49 118.5 . . ?
C48 C49 C50 122.9(9) . . ?
C48 C49 H49 118.5 . . ?
O16 C62 H62A 109.5 . . ?
O16 C62 H62B 109.5 . . ?
O16 C62 H62C 109.5 . . ?
H62A C62 H62B 109.5 . . ?
H62A C62 H62C 109.5 . . ?
H62B C62 H62C 109.5 . . ?
O26 C64 H64A 109.5 . . ?
O26 C64 H64B 109.5 . . ?
O26 C64 H64C 109.5 . . ?
H64A C64 H64B 109.5 . . ?
H64A C64 H64C 109.5 . . ?
H64B C64 H64C 109.5 . . ?
Ni3 O15 H15A 111.6 . . ?
Ni3 O15 H15B 106.6 . . ?
H15A O15 H15B 104.3 . . ?
C61 O15 Ni3 129.0(9) . . ?
H60A C60 H60B 109.5 . . ?
H60A C60 H60C 109.5 . . ?
H60B C60 H60C 109.5 . . ?
O1B C60 H60A 109.5 . . ?
O1B C60 H60B 109.5 . . ?
O1B C60 H60C 109.5 . . ?
O15 C61 H61A 109.5 . . ?
O15 C61 H61B 109.5 . . ?
O15 C61 H61C 109.5 . . ?
H61A C61 H61B 109.5 . . ?
H61A C61 H61C 109.5 . . ?
H61B C61 H61C 109.5 . . ?
H63A C63 H63B 109.5 . . ?
H63A C63 H63C 109.5 . . ?
H63B C63 H63C 109.5 . . ?
O1A C63 H63A 109.5 . . ?
O1A C63 H63B 109.5 . . ?
O1A C63 H63C 109.5 . . ?
Ba1 O1A H1AA 128.3 . . ?
Ba1 O1A H1AB 73.7 . . ?
C63 O1A Ba1 113.7(9) . . ?
H1AA O1A H1AB 108.0 . . ?
Ni2 O1B H1BA 125.5 . . ?
Ni2 O1B H1BB 117.9 . . ?
C60 O1B Ni2 125.6(9) . . ?
H1BA O1B H1BB 108.0 . . ?

loop_
_geom_bond_atom_site_label_1
_geom_bond_atom_site_label_2
_geom_bond_distance
_geom_bond_site_symmetry_2
_geom_bond_publ_flag
Ba1 Ni2 3.7742(15) . ?
Ba1 O6 2.752(6) . ?
Ba1 O11 2.747(6) . ?
Ba1 O10 2.727(5) . ?
Ba1 O7 2.686(6) . ?
Ba1 O2 2.742(6) . ?
Ba1 O3 2.738(6) . ?
Ba1 O23 3.306(7) . ?
Ba1 O24 3.051(7) . ?
Ba1 O19 2.824(8) . ?
Ba1 O1A 2.882(9) . ?
Ba1 H1AB 2.7667 . ?
Ni4 O10 1.990(6) . ?
Ni4 O8 1.990(6) . ?
Ni4 O7 2.016(6) . ?
Ni4 O9 2.001(6) . ?
Ni4 O17 2.083(6) . ?
Ni4 O18 2.111(6) . ?
Ni3 O6 2.012(6) . ?
Ni3 O5 2.000(6) . ?
Ni3 O4 2.010(6) . ?
Ni3 O3 2.002(6) . ?
Ni3 O16 2.067(7) . ?
Ni3 O15 2.099(7) . ?
Ni2 O11 1.994(6) . ?
Ni2 O1 2.013(6) . ?
Ni2 O2 1.992(6) . ?
Ni2 O14 2.067(6) . ?
Ni2 O12 2.008(6) . ?
Ni2 O1B 2.088(7) . ?
O6 C22 1.285(9) . ?
O11 C43 1.302(10) . ?
O1 C11 1.263(10) . ?
O5 C31 1.264(10) . ?
O10 C42 1.289(10) . ?
O8 C32 1.236(10) . ?
O7 C23 1.303(10) . ?
O9 C51 1.246(11) . ?
O4 C12 1.250(10) . ?
O2 C2 1.281(10) . ?
O14 H14A 0.8788 . ?
O14 H14B 0.8796 . ?
O17 H17A 0.8710 . ?
O17 H17B 0.8704 . ?
O18 H18A 0.8702 . ?
O18 H18B 0.8707 . ?
O3 C3 1.301(10) . ?
O25 N2 1.234(9) . ?
O16 H16 0.875(10) . ?
O16 C62 1.389(12) . ?
O12 C52 1.231(11) . ?
O23 N2 1.247(10) . ?
O24 N2 1.271(10) . ?
C22 C23 1.476(11) . ?
C22 C21 1.413(12) . ?
C11 H11 0.9500 . ?
C11 C1 1.426(12) . ?
O20 N1 1.268(11) . ?
C3 C2 1.495(12) . ?
C3 C4 1.402(12) . ?
C43 C42 1.471(12) . ?
C43 C44 1.406(12) . ?
C2 C1 1.415(12) . ?
C1 C10 1.457(12) . ?
C26 H26 0.9500 . ?
C26 C27 1.369(12) . ?
C26 C25 1.401(11) . ?
C27 H27 0.9500 . ?
C27 C28 1.403(12) . ?
C42 C41 1.415(12) . ?
C23 C24 1.402(11) . ?
C10 C5 1.404(12) . ?
C10 C9 1.422(12) . ?
C4 C12 1.438(12) . ?
C4 C5 1.478(11) . ?
O21 N1 1.264(12) . ?
C21 C30 1.472(11) . ?
C21 C31 1.411(12) . ?
C30 C29 1.410(12) . ?
C30 C25 1.422(12) . ?
C45 C44 1.457(12) . ?
C45 C50 1.415(13) . ?
C45 C46 1.434(13) . ?
C44 C52 1.449(12) . ?
C29 H29 0.9500 . ?
C29 C28 1.382(12) . ?
C12 H12 0.9500 . ?
C24 C32 1.439(11) . ?
C24 C25 1.470(11) . ?
C5 C6 1.391(12) . ?
C9 H9 0.9500 . ?
C9 C8 1.364(13) . ?
C52 H52 0.9500 . ?
C32 H32 0.9500 . ?
C41 C50 1.472(12) . ?
C41 C51 1.443(13) . ?
C50 C49 1.410(13) . ?
C7 H7 0.9500 . ?
C7 C8 1.392(13) . ?
C7 C6 1.359(13) . ?
C8 H8 0.9500 . ?
C46 H46 0.9500 . ?
C46 C47 1.364(13) . ?
C28 H28 0.9500 . ?
O19 N1 1.213(12) . ?
C6 H6 0.9500 . ?
O26 H26A 0.8400 . ?
O26 C64 1.355(16) . ?
C51 H51 0.9500 . ?
C31 H31 0.9500 . ?
C47 H47 0.9500 . ?
C47 C48 1.389(14) . ?
C48 H48 0.9500 . ?
C48 C49 1.377(14) . ?
C49 H49 0.9500 . ?
C62 H62A 0.9800 . ?
C62 H62B 0.9800 . ?
C62 H62C 0.9800 . ?
C64 H64A 0.9800 . ?
C64 H64B 0.9800 . ?
C64 H64C 0.9800 . ?
O15 H15A 0.8709 . ?
O15 H15B 0.8694 . ?
O15 C61 1.395(18) . ?
C60 H60A 0.9800 . ?
C60 H60B 0.9800 . ?
C60 H60C 0.9800 . ?
C60 O1B 1.439(18) . ?
C61 H61A 0.9800 . ?
C61 H61B 0.9800 . ?
C61 H61C 0.9800 . ?
C63 H63A 0.9800 . ?
C63 H63B 0.9800 . ?
C63 H63C 0.9800 . ?
C63 O1A 1.52(2) . ?
O1A H1AA 0.8480 . ?
O1A H1AB 0.8543 . ?
O1B H1BA 0.8483 . ?
O1B H1BB 0.8545 . ?

loop_
_geom_torsion_atom_site_label_1
_geom_torsion_atom_site_label_2
_geom_torsion_atom_site_label_3
_geom_torsion_atom_site_label_4
_geom_torsion
_geom_torsion_site_symmetry_1
_geom_torsion_site_symmetry_2
_geom_torsion_site_symmetry_3
_geom_torsion_site_symmetry_4
_geom_torsion_publ_flag
Ba1 O6 C22 C23 4.5(10) . . . . ?
Ba1 O6 C22 C21 -174.7(6) . . . . ?
Ba1 O11 C43 C42 -4.2(10) . . . . ?
Ba1 O11 C43 C44 176.1(6) . . . . ?
Ba1 O10 C42 C43 5.6(10) . . . . ?
Ba1 O10 C42 C41 -176.0(6) . . . . ?
Ba1 O7 C23 C22 -2.2(10) . . . . ?
Ba1 O7 C23 C24 175.1(6) . . . . ?
Ba1 O2 C2 C3 -17.3(10) . . . . ?
Ba1 O2 C2 C1 164.8(6) . . . . ?
Ba1 O3 C3 C2 14.3(10) . . . . ?
Ba1 O3 C3 C4 -170.1(6) . . . . ?
Ba1 O23 N2 O25 148.4(7) . . . . ?
Ba1 O23 N2 O24 -33.8(7) . . . . ?
Ba1 O24 N2 O25 -144.1(6) . . . . ?
Ba1 O24 N2 O23 37.9(7) . . . . ?
Ba1 O19 N1 O20 -3.5(14) . . . . ?
Ba1 O19 N1 O21 175.3(10) . . . . ?
Ni4 O10 C42 C43 171.0(5) . . . . ?
Ni4 O10 C42 C41 -10.6(12) . . . . ?
Ni4 O8 C32 C24 -5.4(13) . . . . ?
Ni4 O7 C23 C22 -165.0(5) . . . . ?
Ni4 O7 C23 C24 12.3(12) . . . . ?
Ni4 O9 C51 C41 -1.0(14) . . . . ?
Ni3 O6 C22 C23 158.3(5) . . . . ?
Ni3 O6 C22 C21 -21.0(11) . . . . ?
Ni3 O5 C31 C21 5.2(14) . . . . ?
Ni3 O4 C12 C4 -0.6(14) . . . . ?
Ni3 O3 C3 C2 178.7(5) . . . . ?
Ni3 O3 C3 C4 -5.7(13) . . . . ?
Ni2 O11 C43 C42 -160.9(5) . . . . ?
Ni2 O11 C43 C44 19.5(12) . . . . ?
Ni2 O1 C11 C1 2.1(13) . . . . ?
Ni2 O2 C2 C3 -178.8(5) . . . . ?
Ni2 O2 C2 C1 3.4(13) . . . . ?
Ni2 O12 C52 C44 -6.2(14) . . . . ?
O6 C22 C23 O7 -1.5(11) . . . . ?
O6 C22 C23 C24 -179.0(7) . . . . ?
O6 C22 C21 C30 -174.3(7) . . . . ?
O6 C22 C21 C31 0.3(13) . . . . ?
O11 C43 C42 O10 -0.8(11) . . . . ?
O11 C43 C42 C41 -179.2(7) . . . . ?
O11 C43 C44 C45 -178.9(8) . . . . ?
O11 C43 C44 C52 6.3(13) . . . . ?
O1 C11 C1 C2 -11.3(14) . . . . ?
O1 C11 C1 C10 175.1(8) . . . . ?
O10 C42 C41 C50 -178.7(8) . . . . ?
O10 C42 C41 C51 2.0(14) . . . . ?
O7 C23 C24 C32 -8.9(13) . . . . ?
O7 C23 C24 C25 174.8(8) . . . . ?
O2 C2 C1 C11 8.3(14) . . . . ?
O2 C2 C1 C10 -178.3(8) . . . . ?
O3 C3 C2 O2 1.9(11) . . . . ?
O3 C3 C2 C1 180.0(8) . . . . ?
O3 C3 C4 C12 -8.9(14) . . . . ?
O3 C3 C4 C5 176.4(8) . . . . ?
C22 C23 C24 C32 168.3(8) . . . . ?
C22 C23 C24 C25 -8.0(12) . . . . ?
C22 C21 C30 C29 174.0(8) . . . . ?
C22 C21 C30 C25 -5.5(12) . . . . ?
C22 C21 C31 O5 8.3(15) . . . . ?
C11 C1 C10 C5 165.9(8) . . . . ?
C11 C1 C10 C9 -15.3(12) . . . . ?
C3 C2 C1 C11 -169.5(8) . . . . ?
C3 C2 C1 C10 3.8(12) . . . . ?
C3 C4 C12 O4 12.4(15) . . . . ?
C3 C4 C5 C10 4.6(13) . . . . ?
C3 C4 C5 C6 -173.7(9) . . . . ?
C43 C42 C41 C50 -0.4(12) . . . . ?
C43 C42 C41 C51 -179.7(8) . . . . ?
C43 C44 C52 O12 -13.7(15) . . . . ?
C2 C3 C4 C12 166.4(8) . . . . ?
C2 C3 C4 C5 -8.3(13) . . . . ?
C2 C1 C10 C5 -7.6(12) . . . . ?
C2 C1 C10 C9 171.2(8) . . . . ?
C1 C10 C5 C4 3.4(12) . . . . ?
C1 C10 C5 C6 -178.3(8) . . . . ?
C1 C10 C9 C8 178.1(9) . . . . ?
C26 C27 C28 C29 -1.2(14) . . . . ?
C27 C26 C25 C30 4.1(12) . . . . ?
C27 C26 C25 C24 -178.8(8) . . . . ?
C42 C43 C44 C45 1.4(12) . . . . ?
C42 C43 C44 C52 -173.3(8) . . . . ?
C42 C41 C50 C45 -1.5(13) . . . . ?
C42 C41 C50 C49 -178.1(9) . . . . ?
C42 C41 C51 O9 4.1(15) . . . . ?
C23 C22 C21 C30 6.5(12) . . . . ?
C23 C22 C21 C31 -178.9(8) . . . . ?
C23 C24 C32 O8 5.4(14) . . . . ?
C23 C24 C25 C26 -168.1(8) . . . . ?
C23 C24 C25 C30 8.9(12) . . . . ?
C10 C5 C6 C7 -1.5(14) . . . . ?
C10 C9 C8 C7 2.0(15) . . . . ?
C4 C3 C2 O2 -173.9(8) . . . . ?
C4 C3 C2 C1 4.2(12) . . . . ?
C4 C5 C6 C7 176.8(9) . . . . ?
C21 C22 C23 O7 177.8(7) . . . . ?
C21 C22 C23 C24 0.3(12) . . . . ?
C21 C30 C29 C28 -177.2(8) . . . . ?
C21 C30 C25 C26 175.0(7) . . . . ?
C21 C30 C25 C24 -2.1(12) . . . . ?
C30 C21 C31 O5 -177.0(9) . . . . ?
C30 C29 C28 C27 0.6(14) . . . . ?
C45 C44 C52 O12 171.6(9) . . . . ?
C45 C50 C49 C48 -1.3(15) . . . . ?
C45 C46 C47 C48 -0.3(15) . . . . ?
C44 C43 C42 O10 178.9(8) . . . . ?
C44 C43 C42 C41 0.5(12) . . . . ?
C44 C45 C50 C41 3.4(13) . . . . ?
C44 C45 C50 C49 -179.9(8) . . . . ?
C44 C45 C46 C47 -179.4(9) . . . . ?
C29 C30 C25 C26 -4.6(12) . . . . ?
C29 C30 C25 C24 178.3(7) . . . . ?
C12 C4 C5 C10 -170.3(8) . . . . ?
C12 C4 C5 C6 11.4(13) . . . . ?
C5 C10 C9 C8 -3.1(13) . . . . ?
C5 C4 C12 O4 -172.7(9) . . . . ?
C9 C10 C5 C4 -175.5(8) . . . . ?
C9 C10 C5 C6 2.8(13) . . . . ?
C32 C24 C25 C26 15.5(12) . . . . ?
C32 C24 C25 C30 -167.4(8) . . . . ?
C41 C50 C49 C48 175.3(9) . . . . ?
C25 C26 C27 C28 -1.1(13) . . . . ?
C25 C30 C29 C28 2.3(13) . . . . ?
C25 C24 C32 O8 -178.3(8) . . . . ?
C50 C45 C44 C43 -3.4(13) . . . . ?
C50 C45 C44 C52 171.3(8) . . . . ?
C50 C45 C46 C47 -0.3(14) . . . . ?
C50 C41 C51 O9 -175.2(9) . . . . ?
C8 C7 C6 C5 0.4(16) . . . . ?
C46 C45 C44 C43 175.7(8) . . . . ?
C46 C45 C44 C52 -9.7(13) . . . . ?
C46 C45 C50 C41 -175.7(8) . . . . ?
C46 C45 C50 C49 1.1(13) . . . . ?
C46 C47 C48 C49 0.1(16) . . . . ?
C6 C7 C8 C9 -0.6(16) . . . . ?
C51 C41 C50 C45 177.8(8) . . . . ?
C51 C41 C50 C49 1.2(14) . . . . ?
C31 C21 C30 C29 -0.7(13) . . . . ?
C31 C21 C30 C25 179.8(8) . . . . ?
C47 C48 C49 C50 0.7(16) . . . . ?

loop_
_smtbx_masks_void_nr
_smtbx_masks_void_average_x
_smtbx_masks_void_average_y
_smtbx_masks_void_average_z
_smtbx_masks_void_volume
_smtbx_masks_void_count_electrons
_smtbx_masks_void_content
1 0.000 0.000 0.500 272.9 66.4 '4 methanol'
